data_4077659
loop_
_publ_author_name
'Wang, Yaorong'
'Shen, Qi'
'Xue, Feng'
'Yu, Kaibei'

_publ_section_title
;
 Novel Anionic Lanthanocene Amide Complexes:&#x00A0; Syntheses and X-ray
 Crystal Structures of [Na(THF)2(\m-\h5:\h5-MeC5H4)2Ln(NPh2)2]n(Ln = Sm,
 Er)
;
_journal_issue 3
_journal_name_full Organometallics
_journal_page_first 357
_journal_paper_doi 10.1021/om9906215
_journal_volume 19
_journal_year 2000
_chemical_formula_sum 'C44 H50 N2 Na O2 Sm'
_chemical_formula_weight 812.20
_chemical_name_systematic
; 
 ? 
;
_space_group_IT_number 14
_symmetry_cell_setting monoclinic
_symmetry_space_group_name_Hall '-P 2yn'
_symmetry_space_group_name_H-M 'P 1 21/n 1'
_atom_sites_solution_hydrogens geom
_atom_sites_solution_primary direct
_atom_sites_solution_secondary difmap
_audit_creation_method SHELXL-97
_cell_angle_alpha 90.00
_cell_angle_beta 101.83(1)
_cell_angle_gamma 90.00
_cell_formula_units_Z 4
_cell_length_a 9.006(1)
_cell_length_b 22.009(2)
_cell_length_c 20.763(2)
_cell_measurement_reflns_used '161 from 4 still frames'
_cell_measurement_temperature 294(2)
_cell_measurement_theta_max 26
_cell_measurement_theta_min 2
_cell_volume 4028.1(7)
_computing_cell_refinement 'bioteX 1.0 (MSC, 1995)'
_computing_data_collection 'bioteX 1.0 (MSC, 1995)'
_computing_data_reduction 'bioteX 1.0 (MSC, 1995)'
_computing_molecular_graphics 'SHELXTL-PC (Siemens, 1990)'
_computing_structure_refinement 'SHELXL-97 (Sheldrick, 1997)'
_computing_structure_solution 'SHELXS-97 (Sheldrick, 1990)'
_diffrn_ambient_temperature 294(2)
_diffrn_measured_fraction_theta_full 0.883
_diffrn_measured_fraction_theta_max 0.883
_diffrn_measurement_device_type 'Rigaku RAXIS IIc'
_diffrn_measurement_method
;
Data was collected to 0.82\%A and 85% completeness by taking
54 oscillation frames in the range of 0 - 162\%, \D\f = 3\%,
8 min. per frame.  Crystal to detector distance is 77.938 mm,
background level -100.
;
_diffrn_radiation_monochromator graphite
_diffrn_radiation_source
;
Rigaku RU-200 rotating-anode generator powered at 50kV / 50mA
;
_diffrn_radiation_type MoK\a
_diffrn_radiation_wavelength 0.71073
_diffrn_reflns_av_R_equivalents 0.0565
_diffrn_reflns_av_sigmaI/netI 0.0669
_diffrn_reflns_limit_h_max 10
_diffrn_reflns_limit_h_min -10
_diffrn_reflns_limit_k_max 26
_diffrn_reflns_limit_k_min -26
_diffrn_reflns_limit_l_max 0
_diffrn_reflns_limit_l_min -25
_diffrn_reflns_number 12175
_diffrn_reflns_theta_full 25.57
_diffrn_reflns_theta_max 25.57
_diffrn_reflns_theta_min 1.36
_exptl_absorpt_coefficient_mu 1.505
_exptl_absorpt_correction_T_max 1.093
_exptl_absorpt_correction_T_min 0.915
_exptl_absorpt_correction_type ABSCOR
_exptl_crystal_colour Orange
_exptl_crystal_density_diffrn 1.339
_exptl_crystal_density_method 'not measured'
_exptl_crystal_description prism
_exptl_crystal_F_000 1668
_exptl_crystal_size_max 0.80
_exptl_crystal_size_mid 0.40
_exptl_crystal_size_min 0.35
_refine_diff_density_max 0.725
_refine_diff_density_min -0.857
_refine_diff_density_rms 0.095
_refine_ls_extinction_coef 0.0071(4)
_refine_ls_extinction_expression Fc^*^=kFc[1+0.001xFc^2^\l^3^/sin(2\q)]^-1/4^
_refine_ls_extinction_method SHELXL
_refine_ls_goodness_of_fit_ref 1.109
_refine_ls_hydrogen_treatment mixed
_refine_ls_matrix_type full
_refine_ls_number_parameters 452
_refine_ls_number_reflns 6665
_refine_ls_number_restraints 393
_refine_ls_restrained_S_all 1.088
_refine_ls_R_factor_all 0.0603
_refine_ls_R_factor_gt 0.0555
_refine_ls_shift/su_max 0.003
_refine_ls_shift/su_mean 0.000
_refine_ls_structure_factor_coef Fsqd
_refine_ls_weighting_details 'calc w=1/[\s^2^(Fo^2^)+(0.0756P)^2^+1.2323P] where P=(Fo^2^+2Fc^2^)/3'
_refine_ls_weighting_scheme calc
_refine_ls_wR_factor_gt 0.1393
_refine_ls_wR_factor_ref 0.1438
_reflns_number_gt 6239
_reflns_number_total 6665
_reflns_threshold_expression >2sigma(I)
_cod_data_source_file om9906215.cif
_cod_data_source_block global
_cod_depositor_comments
;
The following automatic conversions were performed:
'_atom_site_symetry_multiplicity' tag replaced with
'_atom_site_symmetry_multiplicity'.

Automatic conversion script
Id: cif_correct_tags 1440 2010-10-19 06:21:57Z saulius 

The following automatic conversions were performed:

'_symmetry_cell_setting' value 'Monoclinic' changed to 'monoclinic'
according to /home/saulius/struct/CIF-dictionaries/cif_core.dic
dictionary named 'cif_core.dic' version 2.4.2 from 2011-04-26.

Automatic conversion script
Id: cif_fix_values 1715 2011-07-08 13:25:40Z adriana 
;
_cod_original_cell_volume 4028.1(5)
_cod_original_sg_symbol_H-M P2(1)/n
_cod_database_code 4077659

loop_
_symmetry_equiv_pos_as_xyz
'x, y, z'
'-x+1/2, y+1/2, -z+1/2'
'-x, -y, -z'
'x-1/2, -y-1/2, z-1/2'

loop_
_atom_site_label
_atom_site_type_symbol
_atom_site_fract_x
_atom_site_fract_y
_atom_site_fract_z
_atom_site_U_iso_or_equiv
_atom_site_adp_type
_atom_site_occupancy
_atom_site_symmetry_multiplicity
_atom_site_calc_flag
_atom_site_refinement_flags
Sm1 Sm 0.05358(2) 0.159989(9) 0.758733(9) 0.05756(9) Uani 1 1 d .
Na1 Na -0.44337(15) 0.26898(8) 0.76223(7) 0.0705(4) Uani 1 1 d .
C1 C -0.1260(5) 0.26734(19) 0.7419(2) 0.0740(11) Uani 1 1 d DU
C2 C -0.2115(5) 0.2220(2) 0.7037(2) 0.0779(12) Uani 1 1 d DU
H2 H -0.2384 0.2219 0.6580 0.093 Uiso 1 1 calc R
C3 C -0.2502(5) 0.1768(2) 0.7447(3) 0.0760(12) Uani 1 1 d DU
H3 H -0.3053 0.1416 0.7315 0.091 Uiso 1 1 calc R
C4 C -0.1898(5) 0.1947(2) 0.8096(2) 0.0800(12) Uani 1 1 d DU
H4 H -0.2002 0.1738 0.8474 0.096 Uiso 1 1 calc R
C5 C -0.1112(5) 0.2492(2) 0.8077(2) 0.0786(12) Uani 1 1 d DU
H5 H -0.0578 0.2700 0.8441 0.094 Uiso 1 1 calc R
C6 C -0.0738(7) 0.3265(3) 0.7171(4) 0.131(2) Uani 1 1 d DU
H6A H -0.0173 0.3493 0.7534 0.197 Uiso 1 1 calc R
H6B H -0.1604 0.3497 0.6958 0.197 Uiso 1 1 calc R
H6C H -0.0104 0.3182 0.6862 0.197 Uiso 1 1 calc R
C7 C 0.3196(5) 0.1819(2) 0.7111(2) 0.0765(11) Uani 1 1 d DU
C8 C 0.3714(5) 0.15970(19) 0.7745(3) 0.0744(12) Uani 1 1 d DU
H8 H 0.4209 0.1229 0.7851 0.089 Uiso 1 1 calc R
C9 C 0.3365(5) 0.2020(2) 0.8199(2) 0.0768(12) Uani 1 1 d DU
H9 H 0.3585 0.1979 0.8654 0.092 Uiso 1 1 calc R
C10 C 0.2634(5) 0.2509(2) 0.7848(2) 0.0780(12) Uani 1 1 d DU
H10 H 0.2290 0.2856 0.8026 0.094 Uiso 1 1 calc R
C11 C 0.2509(5) 0.2386(2) 0.7173(2) 0.0794(12) Uani 1 1 d DU
H11 H 0.2051 0.2635 0.6828 0.095 Uiso 1 1 calc R
C12 C 0.3488(7) 0.1546(3) 0.6486(3) 0.114(2) Uani 1 1 d DU
H12A H 0.3016 0.1791 0.6119 0.171 Uiso 1 1 calc R
H12B H 0.3074 0.1142 0.6435 0.171 Uiso 1 1 calc R
H12C H 0.4561 0.1528 0.6505 0.171 Uiso 1 1 calc R
N1 N -0.0017(4) 0.09628(16) 0.66461(16) 0.0673(8) Uani 1 1 d U
C13 C 0.0896(4) 0.04740(18) 0.65548(19) 0.0655(10) Uani 1 1 d DU
C14 C 0.0997(5) 0.0234(2) 0.5940(2) 0.0758(11) Uani 1 1 d DU
H14 H 0.0360 0.0386 0.5564 0.091 Uiso 1 1 calc R
C15 C 0.2001(6) -0.0216(2) 0.5874(3) 0.0969(16) Uani 1 1 d DU
H15 H 0.2032 -0.0367 0.5458 0.116 Uiso 1 1 calc R
C16 C 0.2969(6) -0.0447(3) 0.6420(3) 0.1017(17) Uani 1 1 d DU
H16 H 0.3682 -0.0741 0.6375 0.122 Uiso 1 1 calc R
C17 C 0.2867(5) -0.0239(2) 0.7030(2) 0.0912(14) Uani 1 1 d DU
H17 H 0.3485 -0.0409 0.7401 0.109 Uiso 1 1 calc R
C18 C 0.1870(5) 0.0216(2) 0.7108(2) 0.0755(11) Uani 1 1 d DU
H18 H 0.1838 0.0356 0.7528 0.091 Uiso 1 1 calc R
C19 C -0.1160(5) 0.1125(2) 0.6097(2) 0.0736(11) Uani 1 1 d DU
C20 C -0.0976(7) 0.1589(2) 0.5663(3) 0.0956(17) Uani 1 1 d DU
H20 H -0.0040 0.1782 0.5719 0.115 Uiso 1 1 calc R
C21 C -0.2124(8) 0.1772(3) 0.5154(3) 0.121(2) Uani 1 1 d DU
H21 H -0.1965 0.2081 0.4870 0.145 Uiso 1 1 calc R
C22 C -0.3500(7) 0.1490(3) 0.5077(3) 0.129(2) Uani 1 1 d DU
H22 H -0.4290 0.1617 0.4742 0.155 Uiso 1 1 calc R
C23 C -0.3741(6) 0.1028(3) 0.5479(3) 0.117(2) Uani 1 1 d DU
H23 H -0.4680 0.0836 0.5413 0.141 Uiso 1 1 calc R
C24 C -0.2570(5) 0.0843(3) 0.5992(3) 0.0919(15) Uani 1 1 d DU
H24 H -0.2736 0.0527 0.6266 0.110 Uiso 1 1 calc R
N2 N 0.0743(4) 0.08923(16) 0.84663(17) 0.0669(8) Uani 1 1 d U
C25 C -0.0488(4) 0.05349(17) 0.85338(19) 0.0632(9) Uani 1 1 d DU
C26 C -0.1523(4) 0.03571(18) 0.7959(2) 0.0686(10) Uani 1 1 d DU
H26 H -0.1335 0.0463 0.7549 0.082 Uiso 1 1 calc R
C27 C -0.2805(5) 0.0029(2) 0.7994(2) 0.0826(13) Uani 1 1 d DU
H27 H -0.3476 -0.0078 0.7608 0.099 Uiso 1 1 calc R
C28 C -0.3115(5) -0.0145(2) 0.8592(2) 0.0889(14) Uani 1 1 d DU
H28 H -0.4000 -0.0355 0.8612 0.107 Uiso 1 1 calc R
C29 C -0.2084(5) 0.0001(2) 0.9156(2) 0.0841(13) Uani 1 1 d DU
H29 H -0.2251 -0.0132 0.9561 0.101 Uiso 1 1 calc R
C30 C -0.0810(5) 0.03390(19) 0.9134(2) 0.0717(11) Uani 1 1 d DU
H30 H -0.0149 0.0440 0.9524 0.086 Uiso 1 1 calc R
C31 C 0.1858(4) 0.10054(19) 0.9042(2) 0.0662(10) Uani 1 1 d DU
C32 C 0.1655(6) 0.1438(2) 0.9512(2) 0.0798(12) Uani 1 1 d DU
H32 H 0.0723 0.1632 0.9469 0.096 Uiso 1 1 calc R
C33 C 0.2810(7) 0.1582(2) 1.0037(3) 0.0981(18) Uani 1 1 d DU
H33 H 0.2654 0.1875 1.0340 0.118 Uiso 1 1 calc R
C34 C 0.4175(6) 0.1297(3) 1.0113(3) 0.1087(18) Uani 1 1 d DU
H34 H 0.4952 0.1398 1.0465 0.130 Uiso 1 1 calc R
C35 C 0.4413(6) 0.0860(3) 0.9670(3) 0.1048(18) Uani 1 1 d DU
H35 H 0.5341 0.0661 0.9728 0.126 Uiso 1 1 calc R
C36 C 0.3260(5) 0.0719(2) 0.9139(2) 0.0816(13) Uani 1 1 d DU
H36 H 0.3430 0.0426 0.8840 0.098 Uiso 1 1 calc R
O1 O -0.5002(5) 0.33803(15) 0.6777(2) 0.1004(12) Uani 1 1 d DU
C37 C -0.5017(9) 0.3322(4) 0.6106(4) 0.144(3) Uani 1 1 d DU
H37A H -0.5001 0.2896 0.5990 0.173 Uiso 1 1 calc R
H37B H -0.4123 0.3514 0.6004 0.173 Uiso 1 1 calc R
C38 C -0.6371(10) 0.3607(5) 0.5729(4) 0.160(3) Uani 1 1 d DU
H38A H -0.7144 0.3306 0.5567 0.191 Uiso 1 1 calc R
H38B H -0.6144 0.3831 0.5359 0.191 Uiso 1 1 calc R
C39 C -0.6880(8) 0.4026(3) 0.6208(4) 0.140(3) Uani 1 1 d DU
H39A H -0.6820 0.4446 0.6074 0.168 Uiso 1 1 calc R
H39B H -0.7917 0.3938 0.6241 0.168 Uiso 1 1 calc R
C40 C -0.5827(7) 0.3913(3) 0.6843(4) 0.124(2) Uani 1 1 d DU
H40A H -0.5140 0.4254 0.6955 0.149 Uiso 1 1 calc R
H40B H -0.6392 0.3862 0.7190 0.149 Uiso 1 1 calc R
O2 O -0.4009(6) 0.33963(17) 0.8450(2) 0.1073(14) Uani 1 1 d DU
C41 C -0.4145(11) 0.3283(4) 0.9094(4) 0.161(3) Uani 1 1 d DU
H41A H -0.3982 0.2854 0.9194 0.193 Uiso 1 1 calc R
H41B H -0.5157 0.3389 0.9150 0.193 Uiso 1 1 calc R
C42 C -0.3040(10) 0.3639(5) 0.9530(3) 0.153(3) Uani 1 1 d DU
H42A H -0.2192 0.3388 0.9740 0.183 Uiso 1 1 calc R
H42B H -0.3486 0.3826 0.9869 0.183 Uiso 1 1 calc R
C43 C -0.2532(9) 0.4110(4) 0.9109(4) 0.149(3) Uani 1 1 d DU
H43A H -0.2771 0.4514 0.9245 0.178 Uiso 1 1 calc R
H43B H -0.1447 0.4083 0.9133 0.178 Uiso 1 1 calc R
C44 C -0.3369(9) 0.3979(3) 0.8441(3) 0.128(2) Uani 1 1 d DU
H44A H -0.4160 0.4280 0.8305 0.153 Uiso 1 1 calc R
H44B H -0.2689 0.3990 0.8134 0.153 Uiso 1 1 calc R

loop_
_atom_site_aniso_label
_atom_site_aniso_U_11
_atom_site_aniso_U_22
_atom_site_aniso_U_33
_atom_site_aniso_U_23
_atom_site_aniso_U_13
_atom_site_aniso_U_12
Sm1 0.05073(15) 0.06606(16) 0.05660(14) -0.00100(8) 0.01268(10) -0.00191(7)
Na1 0.0641(9) 0.0737(11) 0.0752(11) -0.0026(7) 0.0177(8) 0.0026(6)
C1 0.069(2) 0.073(2) 0.084(3) 0.010(2) 0.026(2) 0.0085(18)
C2 0.069(2) 0.092(3) 0.073(3) 0.000(2) 0.0136(19) 0.020(2)
C3 0.053(2) 0.071(2) 0.104(3) -0.002(2) 0.016(2) 0.0014(18)
C4 0.072(3) 0.090(3) 0.085(3) 0.013(2) 0.032(2) 0.014(2)
C5 0.073(3) 0.091(3) 0.072(3) -0.017(2) 0.015(2) 0.010(2)
C6 0.106(4) 0.099(4) 0.198(7) 0.043(4) 0.051(5) 0.013(3)
C7 0.062(2) 0.094(3) 0.076(3) -0.009(2) 0.020(2) -0.013(2)
C8 0.057(3) 0.085(3) 0.084(3) 0.001(2) 0.022(2) -0.0062(17)
C9 0.069(2) 0.097(3) 0.066(2) -0.005(2) 0.0186(19) -0.022(2)
C10 0.066(2) 0.083(3) 0.090(3) -0.010(2) 0.026(2) -0.0127(19)
C11 0.064(2) 0.092(3) 0.081(3) 0.010(2) 0.012(2) -0.012(2)
C12 0.099(4) 0.153(6) 0.101(4) -0.030(3) 0.046(3) -0.035(3)
N1 0.0655(18) 0.079(2) 0.0559(18) -0.0096(16) 0.0092(14) -0.0015(15)
C13 0.061(2) 0.071(2) 0.065(2) -0.0078(18) 0.0134(17) -0.0061(16)
C14 0.074(3) 0.089(3) 0.064(2) -0.005(2) 0.0135(19) 0.006(2)
C15 0.101(3) 0.112(4) 0.077(3) -0.019(3) 0.015(3) 0.024(3)
C16 0.089(3) 0.117(4) 0.099(4) -0.012(3) 0.019(3) 0.029(3)
C17 0.078(3) 0.107(4) 0.081(3) -0.001(3) 0.001(2) 0.013(2)
C18 0.070(2) 0.086(3) 0.068(2) -0.005(2) 0.0076(19) -0.001(2)
C19 0.078(2) 0.080(3) 0.063(2) -0.010(2) 0.0135(19) 0.013(2)
C20 0.122(4) 0.098(4) 0.067(3) 0.006(2) 0.020(3) 0.017(3)
C21 0.154(5) 0.129(5) 0.079(4) 0.015(3) 0.024(4) 0.055(4)
C22 0.116(4) 0.180(6) 0.083(4) -0.007(4) -0.001(4) 0.070(4)
C23 0.080(3) 0.176(6) 0.088(4) -0.036(4) 0.001(3) 0.022(3)
C24 0.081(3) 0.110(4) 0.081(3) -0.019(3) 0.006(2) 0.000(2)
N2 0.0649(18) 0.076(2) 0.0589(19) 0.0055(16) 0.0113(14) -0.0013(15)
C25 0.067(2) 0.059(2) 0.063(2) 0.0064(18) 0.0120(17) 0.0070(16)
C26 0.072(2) 0.070(2) 0.061(2) 0.0020(19) 0.0092(18) -0.0009(18)
C27 0.077(3) 0.082(3) 0.085(3) -0.011(2) 0.008(2) -0.006(2)
C28 0.075(3) 0.091(3) 0.102(3) -0.002(3) 0.020(2) -0.015(2)
C29 0.086(3) 0.096(3) 0.077(3) 0.010(2) 0.031(2) -0.004(2)
C30 0.075(2) 0.081(3) 0.060(2) 0.002(2) 0.0148(19) -0.0029(19)
C31 0.068(2) 0.072(2) 0.057(2) 0.0064(18) 0.0106(17) -0.0013(18)
C32 0.089(3) 0.086(3) 0.067(3) -0.002(2) 0.023(2) 0.001(2)
C33 0.106(4) 0.120(5) 0.069(3) -0.013(3) 0.021(3) -0.025(3)
C34 0.089(3) 0.145(5) 0.084(4) 0.001(3) -0.003(3) -0.027(3)
C35 0.071(3) 0.125(5) 0.112(4) 0.010(3) 0.002(3) 0.001(3)
C36 0.074(2) 0.084(3) 0.084(3) -0.002(2) 0.009(2) 0.005(2)
O1 0.089(3) 0.105(3) 0.111(3) 0.032(2) 0.029(2) 0.0134(17)
C37 0.138(6) 0.185(7) 0.115(5) 0.034(4) 0.041(5) 0.041(4)
C38 0.147(6) 0.206(8) 0.119(5) 0.043(5) 0.012(5) 0.039(6)
C39 0.115(5) 0.114(5) 0.173(7) 0.014(4) -0.011(4) 0.017(4)
C40 0.117(4) 0.087(4) 0.156(5) 0.006(4) -0.002(4) 0.006(3)
O2 0.118(3) 0.112(3) 0.097(3) -0.030(2) 0.033(2) -0.019(2)
C41 0.197(8) 0.189(7) 0.107(5) -0.030(5) 0.052(5) -0.074(6)
C42 0.155(6) 0.212(7) 0.088(4) -0.016(5) 0.020(4) -0.047(6)
C43 0.155(6) 0.134(5) 0.134(5) -0.001(4) -0.026(5) -0.031(4)
C44 0.164(6) 0.100(4) 0.112(4) -0.007(4) 0.014(4) -0.009(4)

loop_
_atom_type_symbol
_atom_type_description
_atom_type_scat_dispersion_real
_atom_type_scat_dispersion_imag
_atom_type_scat_source
C C 0.0033 0.0016 'International Tables Vol C Tables 4.2.6.8 and 6.1.1.4'
H H 0.0000 0.0000 'International Tables Vol C Tables 4.2.6.8 and 6.1.1.4'
N N 0.0061 0.0033 'International Tables Vol C Tables 4.2.6.8 and 6.1.1.4'
O O 0.0106 0.0060 'International Tables Vol C Tables 4.2.6.8 and 6.1.1.4'
Na Na 0.0362 0.0249 'International Tables Vol C Tables 4.2.6.8 and 6.1.1.4'
Sm Sm -0.1638 3.4418 'International Tables Vol C Tables 4.2.6.8 and 6.1.1.4'

loop_
_geom_angle_atom_site_label_1
_geom_angle_atom_site_label_2
_geom_angle_atom_site_label_3
_geom_angle
_geom_angle_site_symmetry_3
N1 Sm1 N2 102.43(13) .
O2 Na1 O1 95.78(19) .
C5 C1 C2 106.2(4) .
C5 C1 C6 127.2(5) .
C2 C1 C6 126.4(5) .
C5 C1 Sm1 72.9(2) .
C2 C1 Sm1 73.2(2) .
C6 C1 Sm1 123.3(3) .
C5 C1 Na1 76.6(2) .
C2 C1 Na1 69.9(2) .
C6 C1 Na1 114.4(3) .
Sm1 C1 Na1 122.12(15) .
C3 C2 C1 109.7(4) .
C3 C2 Sm1 72.6(2) .
C1 C2 Sm1 78.0(2) .
C3 C2 Na1 72.5(3) .
C1 C2 Na1 82.2(3) .
Sm1 C2 Na1 130.66(17) .
C2 C3 C4 106.8(4) .
C2 C3 Sm1 77.9(2) .
C4 C3 Sm1 75.6(2) .
C2 C3 Na1 78.4(3) .
C4 C3 Na1 78.3(3) .
Sm1 C3 Na1 137.57(18) .
C5 C4 C3 108.2(4) .
C5 C4 Sm1 77.2(3) .
C3 C4 Sm1 74.6(2) .
C5 C4 Na1 82.6(3) .
C3 C4 Na1 72.6(3) .
Sm1 C4 Na1 133.24(18) .
C4 C5 C1 109.0(4) .
C4 C5 Sm1 73.5(3) .
C1 C5 Sm1 78.3(2) .
C4 C5 Na1 69.7(3) .
C1 C5 Na1 76.2(2) .
Sm1 C5 Na1 124.42(16) .
C8 C7 C11 107.0(4) .
C8 C7 C12 126.3(5) .
C11 C7 C12 126.3(5) .
C8 C7 Sm1 75.6(3) .
C11 C7 Sm1 72.4(2) .
C12 C7 Sm1 123.2(3) .
C8 C7 Na1 78.9(3) 1_655
C11 C7 Na1 71.7(3) 1_655
C12 C7 Na1 109.6(3) 1_655
Sm1 C7 Na1 126.87(17) 1_655
C7 C8 C9 108.9(4) .
C7 C8 Sm1 75.7(3) .
C9 C8 Sm1 73.4(3) .
C7 C8 Na1 73.7(2) 1_655
C9 C8 Na1 74.2(2) 1_655
Sm1 C8 Na1 124.38(16) 1_655
C10 C9 C8 108.0(4) .
C10 C9 Sm1 74.0(2) .
C8 C9 Sm1 77.4(3) .
C10 C9 Na1 71.4(2) 1_655
C8 C9 Na1 78.2(3) 1_655
Sm1 C9 Na1 128.37(17) 1_655
C9 C10 C11 107.8(4) .
C9 C10 Sm1 76.7(3) .
C11 C10 Sm1 75.5(3) .
C9 C10 Na1 80.6(3) 1_655
C11 C10 Na1 75.4(2) 1_655
Sm1 C10 Na1 135.13(18) 1_655
C10 C11 C7 108.3(4) .
C10 C11 Sm1 74.6(3) .
C7 C11 Sm1 78.2(3) .
C10 C11 Na1 75.5(3) 1_655
C7 C11 Na1 79.7(3) 1_655
Sm1 C11 Na1 134.65(18) 1_655
C13 N1 C19 116.0(3) .
C13 N1 Sm1 122.6(2) .
C19 N1 Sm1 120.6(3) .
N1 C13 C14 124.5(4) .
N1 C13 C18 119.0(4) .
C14 C13 C18 116.3(4) .
C15 C14 C13 122.2(4) .
C14 C15 C16 120.2(5) .
C17 C16 C15 119.2(5) .
C16 C17 C18 121.4(5) .
C17 C18 C13 120.5(4) .
C24 C19 C20 116.9(5) .
C24 C19 N1 120.2(4) .
C20 C19 N1 122.8(4) .
C21 C20 C19 122.7(6) .
C22 C21 C20 118.5(6) .
C23 C22 C21 121.5(6) .
C22 C23 C24 119.7(6) .
C19 C24 C23 120.8(5) .
C25 N2 C31 117.2(3) .
C25 N2 Sm1 120.6(2) .
C31 N2 Sm1 117.6(3) .
N2 C25 C30 125.3(4) .
N2 C25 C26 118.3(3) .
C30 C25 C26 116.4(4) .
C27 C26 C25 121.1(4) .
C26 C27 C28 121.2(4) .
C29 C28 C27 118.5(4) .
C28 C29 C30 121.2(4) .
C29 C30 C25 121.5(4) .
C36 C31 C32 116.9(4) .
C36 C31 N2 120.6(4) .
C32 C31 N2 122.4(4) .
C33 C32 C31 121.4(5) .
C34 C33 C32 120.1(5) .
C33 C34 C35 120.4(5) .
C34 C35 C36 119.6(5) .
C35 C36 C31 121.6(5) .
C37 O1 C40 106.0(5) .
C37 O1 Na1 131.0(4) .
C40 O1 Na1 121.0(4) .
O1 C37 C38 109.5(6) .
C37 C38 C39 104.3(6) .
C40 C39 C38 105.1(5) .
O1 C40 C39 108.0(6) .
C41 O2 C44 107.1(5) .
C41 O2 Na1 124.4(4) .
C44 O2 Na1 127.9(4) .
O2 C41 C42 108.8(6) .
C41 C42 C43 105.5(6) .
C44 C43 C42 105.1(6) .
O2 C44 C43 107.4(6) .

loop_
_geom_bond_atom_site_label_1
_geom_bond_atom_site_label_2
_geom_bond_distance
_geom_bond_site_symmetry_2
Sm1 N1 2.374(3) .
Sm1 N2 2.377(3) .
Na1 O2 2.291(4) .
Na1 O1 2.298(4) .
C1 C5 1.402(6) .
C1 C2 1.403(6) .
C1 C6 1.511(7) .
C2 C3 1.399(6) .
C3 C4 1.401(7) .
C4 C5 1.397(6) .
C7 C8 1.392(6) .
C7 C11 1.409(6) .
C7 C12 1.502(7) .
C7 Na1 2.902(5) 1_655
C8 C9 1.405(6) .
C8 Na1 2.968(5) 1_655
C9 C10 1.388(6) .
C9 Na1 2.917(4) 1_655
C10 C11 1.408(6) .
C10 Na1 2.803(4) 1_655
C11 Na1 2.801(4) 1_655
N1 C13 1.390(5) .
N1 C19 1.416(5) .
C13 C14 1.402(5) .
C13 C18 1.413(5) .
C14 C15 1.366(6) .
C15 C16 1.379(6) .
C16 C17 1.367(6) .
C17 C18 1.377(6) .
C19 C24 1.390(6) .
C19 C20 1.394(6) .
C20 C21 1.379(7) .
C21 C22 1.366(8) .
C22 C23 1.362(8) .
C23 C24 1.396(7) .
N2 C25 1.389(5) .
N2 C31 1.417(5) .
C25 C30 1.403(5) .
C25 C26 1.411(5) .
C26 C27 1.377(6) .
C27 C28 1.380(6) .
C28 C29 1.375(6) .
C29 C30 1.377(6) .
C31 C36 1.388(6) .
C31 C32 1.401(6) .
C32 C33 1.381(7) .
C33 C34 1.360(7) .
C34 C35 1.375(7) .
C35 C36 1.387(6) .
O1 C37 1.397(8) .
O1 C40 1.409(6) .
C37 C38 1.450(9) .
C38 C39 1.495(10) .
C39 C40 1.479(8) .
O2 C41 1.391(8) .
O2 C44 1.409(7) .
C41 C42 1.434(9) .
C42 C43 1.488(10) .
C43 C44 1.465(8) .
